data_4516624
loop_
_publ_author_name
'Martir, Diego Rota'
'Momblona, Cristina'
'Perteg\'as, Antonio'
'Cordes, David B.'
'Slawin, Alexandra M. Z.'
'Bolink, Henk J.'
'Zysman-Colman, Eli'

_publ_section_title
;
 Chiral Iridium(III) Complexes in Light-Emitting Electrochemical Cells:
 Exploring the Impact of Stereochemistry on the Photophysical Properties
 and Device Performances.
;
_journal_issue 49
_journal_name_full 'ACS applied materials &amp; interfaces'
_journal_page_first 33907
_journal_page_last 33915
_journal_paper_doi 10.1021/acsami.6b14050
_journal_volume 8
_journal_year 2016
_chemical_formula_moiety 'C40 H40 Ir N4, F6 P'
_chemical_formula_sum 'C40 H40 F6 Ir N4 P'
_chemical_formula_weight 913.97
_space_group_crystal_system monoclinic
_space_group_IT_number 14
_space_group_name_Hall '-P 2yn'
_space_group_name_H-M_alt 'P 1 21/n 1'
_atom_sites_solution_hydrogens geom
_atom_sites_solution_primary direct
_atom_sites_solution_secondary difmap
_audit_creation_date 2016-05-11
_audit_creation_method 'by CrystalStructure 4.1'
_cell_angle_alpha 90.0000
_cell_angle_beta 90.534(3)
_cell_angle_gamma 90.0000
_cell_formula_units_Z 8
_cell_length_a 21.955(2)
_cell_length_b 12.6248(16)
_cell_length_c 30.457(3)
_cell_measurement_reflns_used 5006
_cell_measurement_temperature 173
_cell_measurement_theta_max 67.50
_cell_measurement_theta_min 39.90
_cell_volume 8441.6(16)
_computing_cell_refinement 'CrystalClear-SM Expert 2.1 b42'
_computing_data_collection 'CrystalClear-SM Expert 2.1 b42 (Rigaku, 2015)'
_computing_data_reduction 'CrystalClear-SM Expert 2.1 b42'
_computing_molecular_graphics 'CrystalStructure 4.1'
_computing_publication_material 'CrystalStructure 4.1 (Rigaku, 2014)'
_computing_structure_refinement 'SHELXL2013 (Sheldrick, 2008)'
_computing_structure_solution 'DIRDIF99-PATTY (Gould, et al., 1999)'
_diffrn_ambient_temperature 173
_diffrn_detector_area_resol_mean 5.814
_diffrn_measured_fraction_theta_full 0.984
_diffrn_measured_fraction_theta_max 0.981
_diffrn_measurement_device_type 'Rigaku XtaLAB P100'
_diffrn_measurement_method \w
_diffrn_radiation_type 'Cu K\a'
_diffrn_radiation_wavelength 1.54187
_diffrn_reflns_av_R_equivalents 0.0894
_diffrn_reflns_Laue_measured_fraction_full 0.984
_diffrn_reflns_Laue_measured_fraction_max 0.981
_diffrn_reflns_limit_h_max 25
_diffrn_reflns_limit_h_min -26
_diffrn_reflns_limit_k_max 11
_diffrn_reflns_limit_k_min -15
_diffrn_reflns_limit_l_max 36
_diffrn_reflns_limit_l_min -36
_diffrn_reflns_number 80599
_diffrn_reflns_point_group_measured_fraction_full 0.984
_diffrn_reflns_point_group_measured_fraction_max 0.981
_diffrn_reflns_theta_full 67.687
_diffrn_reflns_theta_max 67.817
_diffrn_reflns_theta_min 2.470
_diffrn_standards_number 0
_exptl_absorpt_coefficient_mu 6.838
_exptl_absorpt_correction_T_max 0.934
_exptl_absorpt_correction_T_min 0.589
_exptl_absorpt_correction_type multi-scan
_exptl_absorpt_process_details 'REQAB (Rigaku, 1998)'
_exptl_crystal_colour yellow
_exptl_crystal_density_diffrn 1.438
_exptl_crystal_density_method 'not measured'
_exptl_crystal_description platelet
_exptl_crystal_F_000 3632.00
_exptl_crystal_size_max 0.120
_exptl_crystal_size_mid 0.090
_exptl_crystal_size_min 0.010
_refine_diff_density_max 2.80
_refine_diff_density_min -1.48
_refine_ls_extinction_method none
_refine_ls_goodness_of_fit_ref 1.105
_refine_ls_hydrogen_treatment constr
_refine_ls_number_parameters 1013
_refine_ls_number_reflns 15044
_refine_ls_number_restraints 174
_refine_ls_R_factor_all 0.0904
_refine_ls_R_factor_gt 0.0702
_refine_ls_shift/su_max 0.002
_refine_ls_structure_factor_coef Fsqd
_refine_ls_weighting_details 'w = 1/[\s^2^(Fo^2^)+(0.1219P)^2^+50.4859P] where P=(Fo^2^+2Fc^2^)/3'
_refine_ls_weighting_scheme calc
_refine_ls_wR_factor_gt 0.1956
_refine_ls_wR_factor_ref 0.2156
_reflns_number_gt 11851
_reflns_number_total 15044
_reflns_threshold_expression F^2^>2.0\s(F^2^)
_cod_data_source_file am6b14050_si_002.cif
_cod_data_source_block 1a
_cod_database_code 4516624

loop_
_space_group_symop_id
_space_group_symop_operation_xyz
1 +X,+Y,+Z
2 1/2-X,1/2+Y,1/2-Z
3 -X,-Y,-Z
4 -1/2+X,-1/2-Y,-1/2+Z

loop_
_atom_site_label
_atom_site_type_symbol
_atom_site_fract_x
_atom_site_fract_y
_atom_site_fract_z
_atom_site_U_iso_or_equiv
_atom_site_adp_type
_atom_site_occupancy
_atom_site_site_symmetry_order
_atom_site_calc_flag
_atom_site_refinement_flags_posn
_atom_site_refinement_flags_adp
_atom_site_refinement_flags_occupancy
_atom_site_disorder_assembly
_atom_site_disorder_group
Ir1 Ir 0.35743(2) 0.58269(3) 0.42783(2) 0.03465(14) Uani 1 1 d . . . . .
Ir51 Ir 0.20822(2) 0.28769(3) 0.67750(2) 0.03996(15) Uani 1 1 d . . . . .
P1 P 0.48944(14) 0.1737(3) 0.32680(10) 0.0566(7) Uani 1 1 d . . . . .
P51 P 0.0816(3) 0.8392(6) 0.59304(18) 0.089(2) Uani 0.600(7) 1 d D U P A 1
P51A P 0.1637(6) 0.1481(10) 0.3941(3) 0.134(5) Uani 0.400(7) 1 d D U P A 2
F1 F 0.4951(7) 0.2755(7) 0.3554(3) 0.129(5) Uani 1 1 d . . . . .
F2 F 0.5498(4) 0.1935(11) 0.3007(4) 0.141(5) Uani 1 1 d . . . . .
F3 F 0.5260(4) 0.1056(7) 0.3618(3) 0.095(3) Uani 1 1 d . . . . .
F4 F 0.4513(3) 0.2373(6) 0.2902(3) 0.0719(19) Uani 1 1 d . . . . .
F5 F 0.4799(4) 0.0671(7) 0.2988(3) 0.091(3) Uani 1 1 d . . . . .
F6 F 0.4263(4) 0.1468(7) 0.3502(3) 0.088(2) Uani 1 1 d . . . . .
F51 F 0.1254(8) 0.9271(13) 0.6105(5) 0.150(6) Uani 0.600(7) 1 d D U P A 1
F52 F 0.0937(7) 0.8733(15) 0.5449(3) 0.140(6) Uani 0.600(7) 1 d D U P A 1
F53 F 0.0322(7) 0.9259(14) 0.5934(6) 0.168(6) Uani 0.600(7) 1 d D U P A 1
F54 F 0.0404(8) 0.7498(13) 0.5759(6) 0.166(6) Uani 0.600(7) 1 d D U P A 1
F55 F 0.1255(8) 0.7456(12) 0.5952(5) 0.137(5) Uani 0.600(7) 1 d D U P A 1
F56 F 0.0720(8) 0.8040(12) 0.6414(3) 0.119(5) Uani 0.600(7) 1 d D U P A 1
F51A F 0.1623(11) 0.199(2) 0.3483(5) 0.150(7) Uani 0.400(7) 1 d D U P A 2
F52A F 0.0952(7) 0.177(2) 0.3989(8) 0.150(7) Uani 0.400(7) 1 d D U P A 2
F53A F 0.1417(12) 0.0376(13) 0.3809(7) 0.156(8) Uani 0.400(7) 1 d D U P A 2
F54A F 0.1643(13) 0.093(2) 0.4396(6) 0.164(8) Uani 0.400(7) 1 d D U P A 2
F55A F 0.2320(8) 0.123(2) 0.3902(8) 0.157(7) Uani 0.400(7) 1 d D U P A 2
F56A F 0.1886(7) 0.2561(13) 0.4036(6) 0.096(5) Uani 0.400(7) 1 d D U P A 2
N1 N 0.4446(4) 0.5891(6) 0.4054(3) 0.0417(18) Uani 1 1 d . . . . .
N13 N 0.2727(4) 0.5974(7) 0.4536(3) 0.048(2) Uani 1 1 d . . . . .
N25 N 0.3318(4) 0.4854(6) 0.3728(2) 0.0382(17) Uani 1 1 d . . . . .
N32 N 0.3642(3) 0.4247(6) 0.4530(2) 0.0352(16) Uani 1 1 d . . . . .
N51 N 0.2039(4) 0.2850(8) 0.6101(3) 0.056(2) Uani 1 1 d . . . . .
N63 N 0.2242(4) 0.2944(6) 0.7436(3) 0.0409(18) Uani 1 1 d . . . . .
N75 N 0.1237(3) 0.3711(7) 0.6780(3) 0.0428(18) Uani 1 1 d . . . . .
N82 N 0.1415(4) 0.1677(6) 0.6906(3) 0.0450(19) Uani 1 1 d . . . . .
C2 C 0.4613(5) 0.6799(8) 0.3846(3) 0.050(2) Uani 1 1 d . . . . .
C3 C 0.5231(7) 0.6931(11) 0.3722(4) 0.067(4) Uani 1 1 d . . . . .
H3 H 0.5354 0.7569 0.3583 0.081 Uiso 1 1 calc R U . . .
C4 C 0.5649(6) 0.6157(11) 0.3799(4) 0.064(3) Uani 1 1 d . . . . .
H4 H 0.6060 0.6251 0.3715 0.077 Uiso 1 1 calc R U . . .
C5 C 0.5475(5) 0.5262(11) 0.3995(4) 0.060(3) Uani 1 1 d . . . . .
H5 H 0.5762 0.4712 0.4046 0.072 Uiso 1 1 calc R U . . .
C6 C 0.4871(5) 0.5138(9) 0.4124(4) 0.048(2) Uani 1 1 d . . . . .
H6 H 0.4755 0.4500 0.4266 0.058 Uiso 1 1 calc R U . . .
C7 C 0.4102(6) 0.7529(8) 0.3772(3) 0.054(3) Uani 1 1 d . . . . .
C8 C 0.3539(5) 0.7234(7) 0.3962(3) 0.047(2) Uani 1 1 d . . . . .
C9 C 0.3032(6) 0.7895(8) 0.3900(4) 0.059(3) Uani 1 1 d . . . . .
H9 H 0.2650 0.7724 0.4026 0.071 Uiso 1 1 calc R U . . .
C10 C 0.3101(9) 0.8811(10) 0.3647(5) 0.084(5) Uani 1 1 d . . . . .
H10 H 0.2760 0.9261 0.3597 0.101 Uiso 1 1 calc R U . . .
C11 C 0.3653(10) 0.9068(10) 0.3472(5) 0.086(5) Uani 1 1 d . . . . .
H11 H 0.3685 0.9703 0.3307 0.103 Uiso 1 1 calc R U . . .
C12 C 0.4153(7) 0.8462(9) 0.3524(4) 0.068(4) Uani 1 1 d . . . . .
H12 H 0.4530 0.8660 0.3397 0.082 Uiso 1 1 calc R U . . .
C14 C 0.2686(5) 0.6609(11) 0.4904(3) 0.058(3) Uani 1 1 d . . . . .
C15 C 0.2116(6) 0.6811(16) 0.5081(5) 0.095(6) Uani 1 1 d . . . . .
H15 H 0.2088 0.7270 0.5328 0.114 Uiso 1 1 calc R U . . .
C16 C 0.1603(7) 0.638(2) 0.4916(6) 0.133(9) Uani 1 1 d . . . . .
H16 H 0.1216 0.6547 0.5036 0.160 Uiso 1 1 calc R U . . .
C17 C 0.1652(6) 0.567(2) 0.4560(6) 0.122(8) Uani 1 1 d . . . . .
H17 H 0.1304 0.5300 0.4451 0.147 Uiso 1 1 calc R U . . .
C18 C 0.2217(5) 0.5513(13) 0.4374(4) 0.075(4) Uani 1 1 d . . . . .
H18 H 0.2248 0.5068 0.4124 0.090 Uiso 1 1 calc R U . . .
C19 C 0.3270(5) 0.6980(8) 0.5059(3) 0.045(2) Uani 1 1 d . . . . .
C20 C 0.3781(5) 0.6656(7) 0.4827(3) 0.039(2) Uani 1 1 d . . . . .
C21 C 0.4347(5) 0.6920(8) 0.4993(3) 0.047(2) Uani 1 1 d . . . . .
H21 H 0.4701 0.6705 0.4840 0.056 Uiso 1 1 calc R U . . .
C22 C 0.4409(6) 0.7499(8) 0.5383(4) 0.054(3) Uani 1 1 d . . . . .
H22 H 0.4804 0.7643 0.5499 0.064 Uiso 1 1 calc R U . . .
C23 C 0.3894(6) 0.7866(8) 0.5603(4) 0.057(3) Uani 1 1 d . . . . .
H23 H 0.3936 0.8278 0.5862 0.069 Uiso 1 1 calc R U . . .
C24 C 0.3340(6) 0.7629(9) 0.5442(4) 0.054(3) Uani 1 1 d . . . . .
H24 H 0.2988 0.7896 0.5584 0.065 Uiso 1 1 calc R U . . .
C26 C 0.3337(4) 0.3787(7) 0.3787(3) 0.0364(19) Uani 1 1 d . . . . .
C27 C 0.3203(4) 0.3113(8) 0.3448(3) 0.043(2) Uani 1 1 d . . . . .
H27 H 0.3240 0.2372 0.3494 0.051 Uiso 1 1 calc R U . . .
C28 C 0.3018(4) 0.3476(8) 0.3041(3) 0.044(2) Uani 1 1 d . . . . .
C29 C 0.3000(5) 0.4566(8) 0.2997(3) 0.049(2) Uani 1 1 d . . . . .
H29 H 0.2876 0.4863 0.2724 0.058 Uiso 1 1 calc R U . . .
C30 C 0.3156(5) 0.5228(8) 0.3335(3) 0.046(2) Uani 1 1 d . . . . .
H30 H 0.3149 0.5972 0.3288 0.055 Uiso 1 1 calc R U . . .
C31 C 0.3525(4) 0.3454(7) 0.4241(3) 0.0358(19) Uani 1 1 d . . . . .
C33 C 0.3817(5) 0.3984(8) 0.4935(3) 0.043(2) Uani 1 1 d . . . . .
H33 H 0.3904 0.4534 0.5139 0.051 Uiso 1 1 calc R U . . .
C34 C 0.3877(5) 0.2938(7) 0.5073(3) 0.045(2) Uani 1 1 d . . . . .
H34 H 0.3994 0.2784 0.5367 0.054 Uiso 1 1 calc R U . . .
C35 C 0.3764(5) 0.2123(7) 0.4779(3) 0.043(2) Uani 1 1 d . . . . .
C36 C 0.3585(5) 0.2405(8) 0.4361(3) 0.043(2) Uani 1 1 d . . . . .
H36 H 0.3502 0.1867 0.4151 0.051 Uiso 1 1 calc R U . . .
C37 C 0.3815(7) 0.0955(8) 0.4919(4) 0.061(3) Uani 1 1 d . U . . .
C38 C 0.4090(10) 0.0306(11) 0.4567(5) 0.095(4) Uani 1 1 d . U . . .
H38A H 0.4175 -0.0407 0.4679 0.142 Uiso 1 1 calc R U . . .
H38B H 0.4470 0.0636 0.4471 0.142 Uiso 1 1 calc R U . . .
H38C H 0.3805 0.0260 0.4318 0.142 Uiso 1 1 calc R U . . .
C39 C 0.3179(10) 0.0545(15) 0.4998(9) 0.135(6) Uani 1 1 d . U . . .
H39A H 0.2974 0.0415 0.4716 0.203 Uiso 1 1 calc R U . . .
H39B H 0.2948 0.1071 0.5165 0.203 Uiso 1 1 calc R U . . .
H39C H 0.3201 -0.0117 0.5166 0.203 Uiso 1 1 calc R U . . .
C40 C 0.4225(9) 0.0864(10) 0.5320(5) 0.094(5) Uani 1 1 d . U . . .
H40A H 0.3990 0.1024 0.5584 0.140 Uiso 1 1 calc R U . . .
H40B H 0.4563 0.1367 0.5296 0.140 Uiso 1 1 calc R U . . .
H40C H 0.4387 0.0142 0.5341 0.140 Uiso 1 1 calc R U . . .
C41 C 0.2835(5) 0.2754(9) 0.2665(4) 0.051(3) Uani 1 1 d . . . . .
C42 C 0.3228(6) 0.3043(11) 0.2257(4) 0.066(3) Uani 1 1 d . . . . .
H42A H 0.3153 0.3782 0.2174 0.099 Uiso 1 1 calc R U . . .
H42B H 0.3118 0.2579 0.2011 0.099 Uiso 1 1 calc R U . . .
H42C H 0.3661 0.2949 0.2329 0.099 Uiso 1 1 calc R U . . .
C43 C 0.2946(5) 0.1588(9) 0.2776(4) 0.057(3) Uani 1 1 d . . . . .
H43A H 0.3380 0.1477 0.2839 0.085 Uiso 1 1 calc R U . . .
H43B H 0.2821 0.1146 0.2526 0.085 Uiso 1 1 calc R U . . .
H43C H 0.2708 0.1394 0.3034 0.085 Uiso 1 1 calc R U . . .
C44 C 0.2157(6) 0.2926(13) 0.2553(5) 0.080(4) Uani 1 1 d . . . . .
H44A H 0.1910 0.2770 0.2811 0.119 Uiso 1 1 calc R U . . .
H44B H 0.2037 0.2454 0.2311 0.119 Uiso 1 1 calc R U . . .
H44C H 0.2092 0.3664 0.2464 0.119 Uiso 1 1 calc R U . . .
C52 C 0.2327(5) 0.3667(11) 0.5903(4) 0.061(3) Uani 1 1 d . . . . .
C53 C 0.2347(7) 0.3726(16) 0.5442(4) 0.085(5) Uani 1 1 d . . . . .
H53 H 0.2543 0.4300 0.5299 0.103 Uiso 1 1 calc R U . . .
C54 C 0.2067(8) 0.291(2) 0.5198(6) 0.114(7) Uani 1 1 d . . . . .
H54 H 0.2071 0.2931 0.4886 0.136 Uiso 1 1 calc R U . . .
C55 C 0.1780(7) 0.2062(16) 0.5418(6) 0.095(5) Uani 1 1 d . . . . .
H55 H 0.1595 0.1495 0.5260 0.114 Uiso 1 1 calc R U . . .
C56 C 0.1782(6) 0.2094(13) 0.5866(4) 0.072(4) Uani 1 1 d . . . . .
H56 H 0.1584 0.1535 0.6018 0.086 Uiso 1 1 calc R U . . .
C57 C 0.2641(5) 0.4401(9) 0.6200(4) 0.053(3) Uani 1 1 d . . . . .
C58 C 0.2608(4) 0.4151(8) 0.6646(3) 0.044(2) Uani 1 1 d . . . . .
C59 C 0.2922(5) 0.4788(8) 0.6944(4) 0.047(2) Uani 1 1 d . . . . .
H59 H 0.2919 0.4616 0.7247 0.056 Uiso 1 1 calc R U . . .
C60 C 0.3241(5) 0.5673(8) 0.6803(4) 0.056(3) Uani 1 1 d . . . . .
H60 H 0.3451 0.6102 0.7011 0.067 Uiso 1 1 calc R U . . .
C61 C 0.3255(6) 0.5935(9) 0.6366(4) 0.061(3) Uani 1 1 d . . . . .
H61 H 0.3476 0.6541 0.6273 0.073 Uiso 1 1 calc R U . . .
C62 C 0.2953(6) 0.5328(11) 0.6062(4) 0.067(3) Uani 1 1 d . . . . .
H62 H 0.2952 0.5524 0.5761 0.080 Uiso 1 1 calc R U . . .
C64 C 0.2756(5) 0.2475(7) 0.7586(4) 0.045(2) Uani 1 1 d . . . . .
C65 C 0.2929(5) 0.2542(8) 0.8023(3) 0.049(2) Uani 1 1 d . . . . .
H65 H 0.3295 0.2216 0.8124 0.059 Uiso 1 1 calc R U . . .
C66 C 0.2562(6) 0.3093(9) 0.8312(4) 0.055(3) Uani 1 1 d . . . . .
H66 H 0.2679 0.3158 0.8612 0.067 Uiso 1 1 calc R U . . .
C67 C 0.2031(6) 0.3542(8) 0.8166(4) 0.055(3) Uani 1 1 d . . . . .
H67 H 0.1774 0.3906 0.8365 0.066 Uiso 1 1 calc R U . . .
C68 C 0.1870(5) 0.3465(8) 0.7726(4) 0.050(2) Uani 1 1 d . . . . .
H68 H 0.1500 0.3773 0.7624 0.060 Uiso 1 1 calc R U . . .
C69 C 0.3103(4) 0.1923(7) 0.7238(3) 0.041(2) Uani 1 1 d . . . . .
C70 C 0.2845(4) 0.2007(7) 0.6815(4) 0.042(2) Uani 1 1 d . . . . .
C71 C 0.3169(4) 0.1515(8) 0.6478(4) 0.047(2) Uani 1 1 d . . . . .
H71 H 0.3022 0.1578 0.6184 0.057 Uiso 1 1 calc R U . . .
C72 C 0.3705(5) 0.0928(8) 0.6558(4) 0.054(3) Uani 1 1 d . . . . .
H72 H 0.3905 0.0575 0.6324 0.065 Uiso 1 1 calc R U . . .
C73 C 0.3940(5) 0.0873(8) 0.6989(4) 0.052(3) Uani 1 1 d . . . . .
H73 H 0.4304 0.0493 0.7049 0.062 Uiso 1 1 calc R U . . .
C74 C 0.3641(5) 0.1367(8) 0.7316(4) 0.050(2) Uani 1 1 d . . . . .
H74 H 0.3801 0.1334 0.7606 0.060 Uiso 1 1 calc R U . . .
C76 C 0.0745(4) 0.3163(7) 0.6885(3) 0.041(2) Uani 1 1 d . . . . .
C77 C 0.0166(4) 0.3628(8) 0.6910(3) 0.044(2) Uani 1 1 d . . . . .
H77 H -0.0171 0.3225 0.7010 0.053 Uiso 1 1 calc R U . . .
C78 C 0.0085(4) 0.4686(8) 0.6787(3) 0.042(2) Uani 1 1 d . . . . .
C79 C 0.0612(4) 0.5237(8) 0.6663(3) 0.043(2) Uani 1 1 d . . . . .
H79 H 0.0583 0.5959 0.6578 0.052 Uiso 1 1 calc R U . . .
C80 C 0.1163(5) 0.4743(8) 0.6664(3) 0.045(2) Uani 1 1 d . . . . .
H80 H 0.1512 0.5137 0.6581 0.054 Uiso 1 1 calc R U . . .
C81 C 0.0840(4) 0.2020(8) 0.6992(3) 0.042(2) Uani 1 1 d . . . . .
C83 C 0.1535(5) 0.0649(8) 0.6960(4) 0.051(3) Uani 1 1 d . . . . .
H83 H 0.1928 0.0390 0.6888 0.061 Uiso 1 1 calc R U . . .
C84 C 0.1102(5) -0.0055(8) 0.7120(4) 0.052(3) Uani 1 1 d . . . . .
H84 H 0.1205 -0.0782 0.7151 0.062 Uiso 1 1 calc R U . . .
C85 C 0.0525(5) 0.0281(8) 0.7233(4) 0.048(2) Uani 1 1 d . . . . .
C86 C 0.0406(5) 0.1347(7) 0.7154(4) 0.045(2) Uani 1 1 d . . . . .
H86 H 0.0012 0.1618 0.7215 0.054 Uiso 1 1 calc R U . . .
C87 C 0.0048(5) -0.0444(9) 0.7417(4) 0.059(3) Uani 1 1 d . . . . .
C88 C -0.0466(6) -0.0586(10) 0.7074(5) 0.075(4) Uani 1 1 d . . . . .
H88A H -0.0680 0.0088 0.7033 0.113 Uiso 1 1 calc R U . . .
H88B H -0.0753 -0.1124 0.7177 0.113 Uiso 1 1 calc R U . . .
H88C H -0.0291 -0.0812 0.6794 0.113 Uiso 1 1 calc R U . . .
C89 C -0.0222(7) 0.0026(11) 0.7847(5) 0.075(4) Uani 1 1 d . . . . .
H89A H 0.0110 0.0187 0.8054 0.113 Uiso 1 1 calc R U . . .
H89B H -0.0498 -0.0491 0.7979 0.113 Uiso 1 1 calc R U . . .
H89C H -0.0447 0.0677 0.7778 0.113 Uiso 1 1 calc R U . . .
C90 C 0.0315(7) -0.1536(10) 0.7542(5) 0.070(3) Uani 1 1 d . . . . .
H90A H 0.0414 -0.1929 0.7274 0.105 Uiso 1 1 calc R U . . .
H90B H 0.0015 -0.1935 0.7711 0.105 Uiso 1 1 calc R U . . .
H90C H 0.0685 -0.1438 0.7719 0.105 Uiso 1 1 calc R U . . .
C91 C -0.0523(5) 0.5246(8) 0.6785(4) 0.051(3) Uani 1 1 d . . . . .
C92 C -0.0644(7) 0.5698(18) 0.6337(6) 0.111(7) Uani 1 1 d . . . . .
H92A H -0.0257 0.5851 0.6193 0.167 Uiso 1 1 calc R U . . .
H92B H -0.0880 0.6353 0.6365 0.167 Uiso 1 1 calc R U . . .
H92C H -0.0876 0.5185 0.6161 0.167 Uiso 1 1 calc R U . . .
C93 C -0.1031(6) 0.4516(11) 0.6898(8) 0.104(7) Uani 1 1 d . . . . .
H93A H -0.1125 0.4060 0.6646 0.155 Uiso 1 1 calc R U . . .
H93B H -0.1393 0.4931 0.6973 0.155 Uiso 1 1 calc R U . . .
H93C H -0.0911 0.4077 0.7150 0.155 Uiso 1 1 calc R U . . .
C94 C -0.0494(7) 0.6151(13) 0.7112(7) 0.100(6) Uani 1 1 d . . . . .
H94A H -0.0521 0.5867 0.7411 0.149 Uiso 1 1 calc R U . . .
H94B H -0.0834 0.6637 0.7058 0.149 Uiso 1 1 calc R U . . .
H94C H -0.0108 0.6532 0.7079 0.149 Uiso 1 1 calc R U . . .

loop_
_atom_site_aniso_label
_atom_site_aniso_U_11
_atom_site_aniso_U_22
_atom_site_aniso_U_33
_atom_site_aniso_U_23
_atom_site_aniso_U_13
_atom_site_aniso_U_12
Ir1 0.0407(2) 0.0287(2) 0.0346(2) 0.00199(15) 0.00125(16) 0.00425(15)
Ir51 0.0355(2) 0.0392(2) 0.0453(3) -0.00367(17) 0.00611(17) 0.00548(16)
P1 0.0531(16) 0.0607(17) 0.0560(16) 0.0028(14) -0.0014(13) 0.0106(13)
P51 0.070(4) 0.137(6) 0.060(3) -0.017(3) 0.009(3) 0.009(3)
P51A 0.141(9) 0.163(11) 0.098(8) 0.028(7) -0.031(7) -0.026(7)
F1 0.226(13) 0.059(5) 0.102(7) -0.016(5) -0.063(8) 0.007(6)
F2 0.067(6) 0.193(12) 0.164(11) 0.073(10) 0.027(6) 0.013(7)
F3 0.109(7) 0.094(6) 0.081(5) 0.005(5) -0.032(5) 0.036(5)
F4 0.071(4) 0.065(4) 0.080(5) 0.016(4) -0.004(4) 0.007(4)
F5 0.112(7) 0.079(5) 0.083(6) -0.019(4) -0.011(5) 0.025(5)
F6 0.081(5) 0.084(6) 0.099(6) 0.028(5) 0.028(4) 0.019(4)
F51 0.179(11) 0.167(10) 0.105(10) 0.003(8) -0.007(8) -0.020(8)
F52 0.134(12) 0.197(13) 0.089(7) 0.005(7) 0.002(6) 0.005(9)
F53 0.162(10) 0.199(11) 0.143(12) 0.021(9) 0.020(8) 0.047(9)
F54 0.175(11) 0.191(11) 0.132(11) -0.004(8) -0.021(9) -0.019(8)
F55 0.165(10) 0.159(10) 0.086(9) -0.023(7) -0.014(7) 0.039(8)
F56 0.155(12) 0.112(10) 0.090(6) -0.004(6) 0.010(6) 0.021(8)
F51A 0.148(14) 0.185(16) 0.118(9) 0.039(9) -0.031(9) -0.032(11)
F52A 0.138(9) 0.174(16) 0.137(15) 0.030(12) -0.019(9) -0.039(9)
F53A 0.160(15) 0.172(12) 0.136(14) 0.031(10) -0.037(11) -0.038(10)
F54A 0.172(16) 0.196(16) 0.123(10) 0.038(10) -0.031(9) -0.035(12)
F55A 0.146(10) 0.182(15) 0.143(15) 0.034(12) -0.031(9) -0.018(9)
F56A 0.047(8) 0.153(11) 0.088(10) 0.051(8) -0.031(7) -0.022(7)
N1 0.042(4) 0.036(4) 0.047(5) 0.002(3) 0.002(4) -0.004(3)
N13 0.035(4) 0.065(6) 0.044(5) 0.002(4) 0.002(3) 0.009(4)
N25 0.048(4) 0.036(4) 0.030(4) 0.004(3) 0.000(3) 0.005(3)
N32 0.044(4) 0.028(4) 0.033(4) 0.004(3) 0.002(3) -0.001(3)
N51 0.044(5) 0.074(7) 0.050(5) -0.007(5) 0.006(4) 0.011(4)
N63 0.044(4) 0.029(4) 0.050(5) 0.000(3) 0.008(4) 0.000(3)
N75 0.037(4) 0.047(5) 0.045(4) -0.001(4) 0.008(3) 0.002(3)
N82 0.038(4) 0.036(4) 0.061(5) -0.012(4) 0.003(4) 0.004(3)
C2 0.067(7) 0.041(5) 0.041(5) 0.004(4) 0.008(5) -0.017(5)
C3 0.093(10) 0.067(8) 0.042(6) -0.003(5) 0.016(6) -0.040(7)
C4 0.056(7) 0.078(9) 0.058(7) -0.002(6) 0.010(6) -0.006(6)
C5 0.045(6) 0.077(8) 0.059(7) -0.017(6) 0.012(5) 0.000(5)
C6 0.043(5) 0.048(6) 0.055(6) -0.002(5) 0.011(5) 0.007(4)
C7 0.093(9) 0.028(5) 0.041(5) -0.001(4) -0.001(5) -0.013(5)
C8 0.080(7) 0.026(5) 0.037(5) -0.004(4) -0.012(5) 0.002(5)
C9 0.090(9) 0.041(6) 0.045(6) 0.006(5) -0.016(6) 0.021(6)
C10 0.130(14) 0.039(7) 0.084(10) -0.009(7) -0.046(10) 0.026(8)
C11 0.159(17) 0.037(7) 0.060(8) 0.011(6) -0.039(10) -0.013(9)
C12 0.117(11) 0.037(6) 0.049(6) 0.009(5) -0.011(7) -0.009(7)
C14 0.057(6) 0.080(8) 0.037(5) -0.004(5) 0.006(5) 0.025(6)
C15 0.054(8) 0.152(16) 0.077(10) -0.044(10) -0.001(7) 0.026(9)
C16 0.046(8) 0.27(3) 0.087(12) -0.068(15) 0.001(7) 0.015(12)
C17 0.042(7) 0.25(3) 0.078(10) -0.052(13) -0.003(7) -0.003(11)
C18 0.043(6) 0.118(12) 0.063(8) -0.036(8) -0.003(5) 0.008(7)
C19 0.065(7) 0.035(5) 0.035(5) 0.007(4) 0.001(4) 0.005(4)
C20 0.060(6) 0.021(4) 0.035(5) 0.003(4) -0.003(4) 0.001(4)
C21 0.062(6) 0.034(5) 0.044(5) 0.000(4) 0.000(5) -0.004(4)
C22 0.073(7) 0.036(5) 0.051(6) 0.005(5) -0.010(5) -0.016(5)
C23 0.093(9) 0.038(6) 0.041(6) 0.003(4) -0.001(6) -0.014(6)
C24 0.072(7) 0.044(6) 0.046(6) 0.000(5) 0.007(5) 0.003(5)
C26 0.038(5) 0.032(4) 0.039(5) -0.001(4) 0.001(4) 0.007(4)
C27 0.045(5) 0.038(5) 0.045(5) 0.002(4) -0.004(4) 0.005(4)
C28 0.042(5) 0.046(6) 0.044(5) -0.008(4) -0.001(4) 0.012(4)
C29 0.058(6) 0.043(5) 0.045(6) -0.004(4) -0.011(5) 0.010(5)
C30 0.061(6) 0.038(5) 0.038(5) 0.004(4) -0.003(4) 0.017(5)
C31 0.045(5) 0.025(4) 0.038(5) 0.005(4) 0.003(4) 0.004(4)
C33 0.051(6) 0.037(5) 0.040(5) 0.001(4) -0.002(4) -0.004(4)
C34 0.065(6) 0.033(5) 0.037(5) 0.008(4) -0.003(5) 0.003(4)
C35 0.049(5) 0.030(5) 0.051(6) 0.010(4) 0.010(4) 0.006(4)
C36 0.050(6) 0.038(5) 0.039(5) -0.003(4) -0.002(4) 0.004(4)
C37 0.098(8) 0.025(5) 0.061(6) 0.014(4) 0.003(5) 0.001(4)
C38 0.156(12) 0.045(7) 0.083(8) 0.004(6) 0.008(8) 0.013(7)
C39 0.121(9) 0.078(10) 0.208(17) 0.061(11) 0.015(8) -0.008(7)
C40 0.154(12) 0.037(6) 0.089(8) 0.014(6) -0.022(8) 0.013(7)
C41 0.050(6) 0.053(6) 0.049(6) -0.014(5) -0.007(5) 0.010(5)
C42 0.081(9) 0.073(8) 0.044(6) -0.018(6) -0.006(6) 0.008(7)
C43 0.055(6) 0.056(7) 0.059(7) -0.013(5) -0.010(5) -0.009(5)
C44 0.049(7) 0.102(11) 0.088(10) -0.023(8) -0.024(7) 0.014(7)
C52 0.045(6) 0.088(9) 0.052(6) 0.006(6) 0.012(5) 0.016(6)
C53 0.067(8) 0.144(15) 0.046(7) -0.001(8) 0.008(6) 0.008(9)
C54 0.080(11) 0.20(2) 0.061(9) -0.015(12) -0.003(8) 0.006(13)
C55 0.068(9) 0.127(15) 0.091(12) -0.045(11) -0.006(8) 0.012(9)
C56 0.061(7) 0.100(11) 0.055(7) -0.028(7) -0.003(6) 0.008(7)
C57 0.046(6) 0.060(7) 0.053(6) 0.001(5) 0.003(5) 0.017(5)
C58 0.040(5) 0.046(6) 0.047(6) -0.002(4) 0.013(4) 0.011(4)
C59 0.050(6) 0.040(5) 0.050(6) 0.007(4) 0.008(5) 0.001(4)
C60 0.049(6) 0.032(5) 0.087(9) 0.006(5) 0.014(6) 0.003(4)
C61 0.068(7) 0.041(6) 0.074(8) 0.019(6) 0.027(6) 0.016(5)
C62 0.056(7) 0.081(9) 0.064(8) 0.023(7) 0.017(6) 0.020(6)
C64 0.047(5) 0.028(5) 0.058(6) 0.002(4) 0.004(5) -0.004(4)
C65 0.056(6) 0.042(5) 0.048(6) 0.013(5) -0.001(5) -0.007(5)
C66 0.081(8) 0.045(6) 0.040(5) 0.005(5) 0.005(5) -0.009(6)
C67 0.073(8) 0.033(5) 0.058(7) -0.005(5) 0.014(6) -0.005(5)
C68 0.052(6) 0.038(5) 0.059(6) -0.002(5) 0.008(5) 0.002(4)
C69 0.031(4) 0.032(5) 0.061(6) 0.008(4) 0.003(4) -0.004(4)
C70 0.031(5) 0.033(5) 0.062(6) -0.001(4) 0.012(4) 0.005(4)
C71 0.042(5) 0.036(5) 0.064(7) -0.001(5) 0.015(5) 0.006(4)
C72 0.046(6) 0.038(5) 0.078(8) 0.002(5) 0.026(6) 0.000(4)
C73 0.037(5) 0.040(5) 0.079(8) 0.021(5) 0.009(5) 0.004(4)
C74 0.043(5) 0.046(6) 0.060(6) 0.009(5) 0.004(5) 0.004(4)
C76 0.040(5) 0.030(5) 0.052(6) -0.002(4) 0.004(4) 0.004(4)
C77 0.038(5) 0.041(5) 0.054(6) 0.000(4) 0.003(4) 0.001(4)
C78 0.042(5) 0.037(5) 0.046(5) -0.005(4) 0.000(4) 0.006(4)
C79 0.047(5) 0.035(5) 0.048(5) -0.001(4) 0.004(4) 0.003(4)
C80 0.044(5) 0.038(5) 0.053(6) 0.001(4) 0.009(4) 0.004(4)
C81 0.041(5) 0.036(5) 0.050(6) -0.009(4) 0.005(4) 0.000(4)
C83 0.041(5) 0.036(5) 0.076(7) -0.016(5) 0.002(5) 0.006(4)
C84 0.045(6) 0.031(5) 0.080(8) -0.009(5) 0.000(5) 0.003(4)
C85 0.047(6) 0.043(6) 0.055(6) -0.011(5) 0.000(5) 0.000(4)
C86 0.042(5) 0.030(5) 0.063(6) -0.004(4) 0.006(5) 0.004(4)
C87 0.057(7) 0.037(5) 0.083(8) -0.002(5) 0.008(6) 0.001(5)
C88 0.065(8) 0.046(7) 0.115(12) 0.006(7) -0.009(8) -0.014(6)
C89 0.089(10) 0.052(7) 0.086(10) 0.007(7) 0.026(8) 0.009(7)
C90 0.076(8) 0.056(7) 0.078(9) 0.003(6) 0.005(7) 0.002(6)
C91 0.038(5) 0.042(6) 0.073(7) 0.001(5) 0.001(5) 0.005(4)
C92 0.062(9) 0.158(19) 0.113(14) 0.037(13) -0.004(9) 0.027(10)
C93 0.039(7) 0.049(7) 0.22(2) 0.001(10) 0.009(9) 0.001(6)
C94 0.057(8) 0.086(11) 0.156(17) -0.051(11) -0.001(9) 0.022(7)

loop_
_atom_type_symbol
_atom_type_description
_atom_type_scat_dispersion_real
_atom_type_scat_dispersion_imag
_atom_type_scat_source
C C 0.0181 0.0091
;
International Tables for Crystallography
(Vol. C, Tables 4.2.6.8 and 6.1.1.4)
;
H H 0.0000 0.0000
;
International Tables for Crystallography
(Vol. C, Table 6.1.1.4)
;
F F 0.0727 0.0534
;
International Tables for Crystallography
(Vol. C, Tables 4.2.6.8 and 6.1.1.4)
;
Ir Ir -4.7710 6.5667
;
International Tables for Crystallography
(Vol. C, Tables 4.2.6.8 and 6.1.1.4)
;
N N 0.0311 0.0180
;
International Tables for Crystallography
(Vol. C, Tables 4.2.6.8 and 6.1.1.4)
;
P P 0.2955 0.4335
;
International Tables for Crystallography
(Vol. C, Tables 4.2.6.8 and 6.1.1.4)
;

loop_
_geom_angle_atom_site_label_1
_geom_angle_atom_site_label_2
_geom_angle_atom_site_label_3
_geom_angle
C20 Ir1 C8 86.9(4)
C20 Ir1 N13 80.4(4)
C8 Ir1 N13 94.2(4)
C20 Ir1 N1 92.9(4)
C8 Ir1 N1 80.6(4)
N13 Ir1 N1 171.8(4)
C20 Ir1 N32 99.9(3)
C8 Ir1 N32 172.4(3)
N13 Ir1 N32 90.4(3)
N1 Ir1 N32 95.4(3)
C20 Ir1 N25 175.4(3)
C8 Ir1 N25 97.1(3)
N13 Ir1 N25 96.9(3)
N1 Ir1 N25 90.1(3)
N32 Ir1 N25 76.3(3)
C70 Ir51 C58 88.2(4)
C70 Ir51 N63 80.0(4)
C58 Ir51 N63 93.8(4)
C70 Ir51 N51 94.7(4)
C58 Ir51 N51 80.8(4)
N63 Ir51 N51 172.6(3)
C70 Ir51 N75 174.6(4)
C58 Ir51 N75 96.2(3)
N63 Ir51 N75 96.6(3)
N51 Ir51 N75 89.0(3)
C70 Ir51 N82 100.0(3)
C58 Ir51 N82 171.8(3)
N63 Ir51 N82 87.5(3)
N51 Ir51 N82 98.6(4)
N75 Ir51 N82 75.6(3)
F1 P1 F2 95.1(8)
F1 P1 F3 92.0(5)
F2 P1 F3 90.2(6)
F1 P1 F6 89.4(7)
F2 P1 F6 175.2(7)
F3 P1 F6 91.2(5)
F1 P1 F4 90.7(5)
F2 P1 F4 90.3(5)
F3 P1 F4 177.2(5)
F6 P1 F4 88.1(4)
F1 P1 F5 176.6(7)
F2 P1 F5 88.3(7)
F3 P1 F5 88.1(5)
F6 P1 F5 87.2(5)
F4 P1 F5 89.2(5)
F55 P51 F54 79.3(10)
F55 P51 F53 173.7(7)
F54 P51 F53 96.4(9)
F55 P51 F52 98.2(8)
F54 P51 F52 89.3(9)
F53 P51 F52 86.3(8)
F55 P51 F56 80.2(8)
F54 P51 F56 91.6(9)
F53 P51 F56 95.4(8)
F52 P51 F56 178.0(6)
F55 P51 F51 98.7(9)
F54 P51 F51 178.0(7)
F53 P51 F51 85.6(8)
F52 P51 F51 90.8(8)
F56 P51 F51 88.3(8)
F56A P51A F53A 175.0(8)
F56A P51A F51A 78.4(10)
F53A P51A F51A 97.9(9)
F56A P51A F55A 81.1(11)
F53A P51A F55A 95.7(11)
F51A P51A F55A 91.5(11)
F56A P51A F54A 103.6(11)
F53A P51A F54A 80.0(11)
F51A P51A F54A 177.9(8)
F55A P51A F54A 88.6(12)
F56A P51A F52A 96.9(10)
F53A P51A F52A 86.3(9)
F51A P51A F52A 88.7(9)
F55A P51A F52A 177.9(8)
F54A P51A F52A 91.2(11)
C6 N1 C2 118.6(9)
C6 N1 Ir1 124.7(7)
C2 N1 Ir1 116.5(7)
C18 N13 C14 119.1(9)
C18 N13 Ir1 125.3(8)
C14 N13 Ir1 115.6(7)
C30 N25 C26 118.5(8)
C30 N25 Ir1 124.3(7)
C26 N25 Ir1 117.2(6)
C33 N32 C31 118.0(8)
C33 N32 Ir1 125.7(6)
C31 N32 Ir1 116.3(6)
C56 N51 C52 120.5(11)
C56 N51 Ir51 124.8(10)
C52 N51 Ir51 114.6(8)
C64 N63 C68 119.5(9)
C64 N63 Ir51 116.8(7)
C68 N63 Ir51 123.7(7)
C76 N75 C80 117.9(8)
C76 N75 Ir51 117.1(7)
C80 N75 Ir51 124.9(6)
C83 N82 C81 117.8(9)
C83 N82 Ir51 125.1(7)
C81 N82 Ir51 116.5(6)
N1 C2 C3 119.0(11)
N1 C2 C7 113.0(9)
C3 C2 C7 128.0(10)
C4 C3 C2 120.9(11)
C4 C3 H3 119.6
C2 C3 H3 119.6
C5 C4 C3 119.4(12)
C5 C4 H4 120.3
C3 C4 H4 120.3
C4 C5 C6 119.9(12)
C4 C5 H5 120.1
C6 C5 H5 120.1
N1 C6 C5 122.3(11)
N1 C6 H6 118.9
C5 C6 H6 118.9
C12 C7 C8 121.0(12)
C12 C7 C2 123.0(12)
C8 C7 C2 116.1(9)
C9 C8 C7 118.8(10)
C9 C8 Ir1 127.8(9)
C7 C8 Ir1 113.3(8)
C10 C9 C8 118.4(14)
C10 C9 H9 120.8
C8 C9 H9 120.8
C11 C10 C9 120.8(14)
C11 C10 H10 119.6
C9 C10 H10 119.6
C12 C11 C10 123.0(13)
C12 C11 H11 118.5
C10 C11 H11 118.5
C11 C12 C7 118.0(15)
C11 C12 H12 121.0
C7 C12 H12 121.0
N13 C14 C15 119.2(12)
N13 C14 C19 113.0(9)
C15 C14 C19 127.8(11)
C16 C15 C14 122.2(14)
C16 C15 H15 118.9
C14 C15 H15 118.9
C15 C16 C17 118.4(14)
C15 C16 H16 120.8
C17 C16 H16 120.8
C18 C17 C16 118.6(15)
C18 C17 H17 120.7
C16 C17 H17 120.7
N13 C18 C17 122.3(13)
N13 C18 H18 118.9
C17 C18 H18 118.9
C20 C19 C24 120.0(10)
C20 C19 C14 117.1(9)
C24 C19 C14 122.9(10)
C21 C20 C19 118.0(9)
C21 C20 Ir1 128.6(8)
C19 C20 Ir1 113.3(7)
C20 C21 C22 121.2(10)
C20 C21 H21 119.4
C22 C21 H21 119.4
C23 C22 C21 120.3(11)
C23 C22 H22 119.8
C21 C22 H22 119.8
C24 C23 C22 119.1(11)
C24 C23 H23 120.5
C22 C23 H23 120.5
C23 C24 C19 121.0(11)
C23 C24 H24 119.5
C19 C24 H24 119.5
N25 C26 C27 120.7(8)
N25 C26 C31 114.1(8)
C27 C26 C31 125.2(8)
C26 C27 C28 122.1(9)
C26 C27 H27 118.9
C28 C27 H27 118.9
C27 C28 C29 115.2(9)
C27 C28 C41 123.6(9)
C29 C28 C41 121.2(9)
C30 C29 C28 121.9(10)
C30 C29 H29 119.1
C28 C29 H29 119.1
N25 C30 C29 121.6(9)
N25 C30 H30 119.2
C29 C30 H30 119.2
N32 C31 C36 121.3(8)
N32 C31 C26 116.1(7)
C36 C31 C26 122.6(8)
N32 C33 C34 122.8(9)
N32 C33 H33 118.6
C34 C33 H33 118.6
C35 C34 C33 119.6(9)
C35 C34 H34 120.2
C33 C34 H34 120.2
C36 C35 C34 117.0(9)
C36 C35 C37 121.6(10)
C34 C35 C37 121.4(9)
C35 C36 C31 121.3(9)
C35 C36 H36 119.4
C31 C36 H36 119.4
C38 C37 C39 108.0(15)
C38 C37 C40 107.4(13)
C39 C37 C40 112.8(14)
C38 C37 C35 111.0(10)
C39 C37 C35 107.9(12)
C40 C37 C35 109.7(10)
C37 C38 H38A 109.5
C37 C38 H38B 109.5
H38A C38 H38B 109.5
C37 C38 H38C 109.5
H38A C38 H38C 109.5
H38B C38 H38C 109.5
C37 C39 H39A 109.5
C37 C39 H39B 109.5
H39A C39 H39B 109.5
C37 C39 H39C 109.5
H39A C39 H39C 109.5
H39B C39 H39C 109.5
C37 C40 H40A 109.5
C37 C40 H40B 109.5
H40A C40 H40B 109.5
C37 C40 H40C 109.5
H40A C40 H40C 109.5
H40B C40 H40C 109.5
C28 C41 C43 111.7(9)
C28 C41 C44 109.3(9)
C43 C41 C44 109.7(10)
C28 C41 C42 108.5(9)
C43 C41 C42 108.3(9)
C44 C41 C42 109.3(11)
C41 C42 H42A 109.5
C41 C42 H42B 109.5
H42A C42 H42B 109.5
C41 C42 H42C 109.5
H42A C42 H42C 109.5
H42B C42 H42C 109.5
C41 C43 H43A 109.5
C41 C43 H43B 109.5
H43A C43 H43B 109.5
C41 C43 H43C 109.5
H43A C43 H43C 109.5
H43B C43 H43C 109.5
C41 C44 H44A 109.5
C41 C44 H44B 109.5
H44A C44 H44B 109.5
C41 C44 H44C 109.5
H44A C44 H44C 109.5
H44B C44 H44C 109.5
N51 C52 C53 120.3(14)
N51 C52 C57 115.1(10)
C53 C52 C57 124.4(13)
C54 C53 C52 118.1(17)
C54 C53 H53 121.0
C52 C53 H53 121.0
C53 C54 C55 119.9(15)
C53 C54 H54 120.1
C55 C54 H54 120.1
C56 C55 C54 117.0(16)
C56 C55 H55 121.5
C54 C55 H55 121.5
N51 C56 C55 124.2(16)
N51 C56 H56 117.9
C55 C56 H56 117.9
C58 C57 C62 120.2(11)
C58 C57 C52 115.5(11)
C62 C57 C52 124.3(11)
C59 C58 C57 118.2(10)
C59 C58 Ir51 127.9(8)
C57 C58 Ir51 113.8(8)
C60 C59 C58 120.9(10)
C60 C59 H59 119.6
C58 C59 H59 119.6
C61 C60 C59 120.6(12)
C61 C60 H60 119.7
C59 C60 H60 119.7
C62 C61 C60 120.4(11)
C62 C61 H61 119.8
C60 C61 H61 119.8
C61 C62 C57 119.5(11)
C61 C62 H62 120.2
C57 C62 H62 120.2
N63 C64 C65 121.3(10)
N63 C64 C69 113.4(9)
C65 C64 C69 125.3(10)
C64 C65 C66 119.0(10)
C64 C65 H65 120.5
C66 C65 H65 120.5
C67 C66 C65 120.1(11)
C67 C66 H66 120.0
C65 C66 H66 120.0
C66 C67 C68 119.7(11)
C66 C67 H67 120.2
C68 C67 H67 120.2
N63 C68 C67 120.4(10)
N63 C68 H68 119.8
C67 C68 H68 119.8
C74 C69 C70 121.9(10)
C74 C69 C64 123.7(10)
C70 C69 C64 114.4(8)
C71 C70 C69 115.9(9)
C71 C70 Ir51 128.8(8)
C69 C70 Ir51 115.2(7)
C70 C71 C72 122.3(11)
C70 C71 H71 118.9
C72 C71 H71 118.9
C73 C72 C71 119.0(10)
C73 C72 H72 120.5
C71 C72 H72 120.5
C74 C73 C72 119.3(10)
C74 C73 H73 120.4
C72 C73 H73 120.4
C73 C74 C69 121.6(11)
C73 C74 H74 119.2
C69 C74 H74 119.2
N75 C76 C77 122.5(9)
N75 C76 C81 116.4(8)
C77 C76 C81 121.1(9)
C78 C77 C76 119.9(9)
C78 C77 H77 120.1
C76 C77 H77 120.1
C77 C78 C79 116.2(9)
C77 C78 C91 124.0(9)
C79 C78 C91 119.7(9)
C80 C79 C78 120.5(9)
C80 C79 H79 119.8
C78 C79 H79 119.8
N75 C80 C79 122.9(9)
N75 C80 H80 118.5
C79 C80 H80 118.5
N82 C81 C86 121.4(9)
N82 C81 C76 113.1(8)
C86 C81 C76 125.5(9)
N82 C83 C84 122.0(9)
N82 C83 H83 119.0
C84 C83 H83 119.0
C85 C84 C83 121.4(10)
C85 C84 H84 119.3
C83 C84 H84 119.3
C84 C85 C86 115.1(10)
C84 C85 C87 123.3(10)
C86 C85 C87 121.5(9)
C81 C86 C85 122.1(9)
C81 C86 H86 119.0
C85 C86 H86 119.0
C85 C87 C88 109.1(11)
C85 C87 C90 111.8(10)
C88 C87 C90 109.7(10)
C85 C87 C89 110.7(10)
C88 C87 C89 109.4(11)
C90 C87 C89 106.2(11)
C87 C88 H88A 109.5
C87 C88 H88B 109.5
H88A C88 H88B 109.5
C87 C88 H88C 109.5
H88A C88 H88C 109.5
H88B C88 H88C 109.5
C87 C89 H89A 109.5
C87 C89 H89B 109.5
H89A C89 H89B 109.5
C87 C89 H89C 109.5
H89A C89 H89C 109.5
H89B C89 H89C 109.5
C87 C90 H90A 109.5
C87 C90 H90B 109.5
H90A C90 H90B 109.5
C87 C90 H90C 109.5
H90A C90 H90C 109.5
H90B C90 H90C 109.5
C93 C91 C92 108.6(13)
C93 C91 C78 111.9(9)
C92 C91 C78 109.4(10)
C93 C91 C94 109.9(13)
C92 C91 C94 108.5(14)
C78 C91 C94 108.6(9)
C91 C92 H92A 109.5
C91 C92 H92B 109.5
H92A C92 H92B 109.5
C91 C92 H92C 109.5
H92A C92 H92C 109.5
H92B C92 H92C 109.5
C91 C93 H93A 109.5
C91 C93 H93B 109.5
H93A C93 H93B 109.5
C91 C93 H93C 109.5
H93A C93 H93C 109.5
H93B C93 H93C 109.5
C91 C94 H94A 109.5
C91 C94 H94B 109.5
H94A C94 H94B 109.5
C91 C94 H94C 109.5
H94A C94 H94C 109.5
H94B C94 H94C 109.5

loop_
_geom_bond_atom_site_label_1
_geom_bond_atom_site_label_2
_geom_bond_distance
Ir1 C20 2.020(9)
Ir1 C8 2.021(9)
Ir1 N13 2.034(8)
Ir1 N1 2.040(8)
Ir1 N32 2.142(7)
Ir1 N25 2.148(8)
Ir51 C70 2.006(9)
Ir51 C58 2.020(11)
Ir51 N63 2.043(9)
Ir51 N51 2.053(9)
Ir51 N75 2.134(8)
Ir51 N82 2.147(8)
P1 F1 1.556(9)
P1 F2 1.571(10)
P1 F3 1.583(8)
P1 F6 1.602(8)
P1 F4 1.603(7)
P1 F5 1.606(9)
P51 F55 1.525(9)
P51 F54 1.535(10)
P51 F53 1.541(9)
P51 F52 1.553(9)
P51 F56 1.553(9)
P51 F51 1.559(9)
P51A F56A 1.497(10)
P51A F53A 1.528(10)
P51A F51A 1.534(9)
P51A F55A 1.539(10)
P51A F54A 1.551(10)
P51A F52A 1.556(10)
N1 C6 1.347(13)
N1 C2 1.362(12)
N13 C18 1.351(15)
N13 C14 1.381(14)
N25 C30 1.333(12)
N25 C26 1.359(12)
N32 C33 1.331(12)
N32 C31 1.358(12)
N51 C56 1.319(16)
N51 C52 1.355(16)
N63 C64 1.351(13)
N63 C68 1.376(13)
N75 C76 1.323(12)
N75 C80 1.359(13)
N82 C83 1.334(13)
N82 C81 1.363(12)
C2 C3 1.422(17)
C2 C7 1.468(17)
C3 C4 1.36(2)
C3 H3 0.9500
C4 C5 1.334(18)
C4 H4 0.9500
C5 C6 1.395(15)
C5 H5 0.9500
C6 H6 0.9500
C7 C12 1.404(15)
C7 C8 1.419(17)
C8 C9 1.404(16)
C9 C10 1.398(19)
C9 H9 0.9500
C10 C11 1.37(2)
C10 H10 0.9500
C11 C12 1.35(2)
C11 H11 0.9500
C12 H12 0.9500
C14 C15 1.392(17)
C14 C19 1.441(17)
C15 C16 1.35(2)
C15 H15 0.9500
C16 C17 1.41(3)
C16 H16 0.9500
C17 C18 1.383(19)
C17 H17 0.9500
C18 H18 0.9500
C19 C20 1.395(14)
C19 C24 1.431(15)
C20 C21 1.377(14)
C21 C22 1.400(15)
C21 H21 0.9500
C22 C23 1.399(18)
C22 H22 0.9500
C23 C24 1.341(17)
C23 H23 0.9500
C24 H24 0.9500
C26 C27 1.369(13)
C26 C31 1.498(12)
C27 C28 1.378(14)
C27 H27 0.9500
C28 C29 1.384(15)
C28 C41 1.516(14)
C29 C30 1.367(14)
C29 H29 0.9500
C30 H30 0.9500
C31 C36 1.380(13)
C33 C34 1.392(13)
C33 H33 0.9500
C34 C35 1.385(14)
C34 H34 0.9500
C35 C36 1.377(14)
C35 C37 1.538(13)
C36 H36 0.9500
C37 C38 1.482(19)
C37 C39 1.51(2)
C37 C40 1.52(2)
C38 H38A 0.9800
C38 H38B 0.9800
C38 H38C 0.9800
C39 H39A 0.9800
C39 H39B 0.9800
C39 H39C 0.9800
C40 H40A 0.9800
C40 H40B 0.9800
C40 H40C 0.9800
C41 C43 1.529(16)
C41 C44 1.540(15)
C41 C42 1.563(17)
C42 H42A 0.9800
C42 H42B 0.9800
C42 H42C 0.9800
C43 H43A 0.9800
C43 H43B 0.9800
C43 H43C 0.9800
C44 H44A 0.9800
C44 H44B 0.9800
C44 H44C 0.9800
C52 C53 1.408(17)
C52 C57 1.463(18)
C53 C54 1.41(3)
C53 H53 0.9500
C54 C55 1.42(3)
C54 H54 0.9500
C55 C56 1.37(2)
C55 H55 0.9500
C56 H56 0.9500
C57 C58 1.396(15)
C57 C62 1.423(18)
C58 C59 1.391(15)
C59 C60 1.388(14)
C59 H59 0.9500
C60 C61 1.373(18)
C60 H60 0.9500
C61 C62 1.37(2)
C61 H61 0.9500
C62 H62 0.9500
C64 C65 1.383(15)
C64 C69 1.484(14)
C65 C66 1.387(16)
C65 H65 0.9500
C66 C67 1.366(17)
C66 H66 0.9500
C67 C68 1.385(16)
C67 H67 0.9500
C68 H68 0.9500
C69 C74 1.392(14)
C69 C70 1.406(15)
C70 C71 1.400(14)
C71 C72 1.410(15)
C71 H71 0.9500
C72 C73 1.407(17)
C72 H72 0.9500
C73 C74 1.351(16)
C73 H73 0.9500
C74 H74 0.9500
C76 C77 1.404(13)
C76 C81 1.494(13)
C77 C78 1.397(14)
C77 H77 0.9500
C78 C79 1.405(14)
C78 C91 1.509(13)
C79 C80 1.362(14)
C79 H79 0.9500
C80 H80 0.9500
C81 C86 1.372(14)
C83 C84 1.392(15)
C83 H83 0.9500
C84 C85 1.382(15)
C84 H84 0.9500
C85 C86 1.391(14)
C85 C87 1.503(16)
C86 H86 0.9500
C87 C88 1.540(19)
C87 C90 1.544(17)
C87 C89 1.561(18)
C88 H88A 0.9800
C88 H88B 0.9800
C88 H88C 0.9800
C89 H89A 0.9800
C89 H89B 0.9800
C89 H89C 0.9800
C90 H90A 0.9800
C90 H90B 0.9800
C90 H90C 0.9800
C91 C93 1.491(17)
C91 C92 1.50(2)
C91 C94 1.517(18)
C92 H92A 0.9800
C92 H92B 0.9800
C92 H92C 0.9800
C93 H93A 0.9800
C93 H93B 0.9800
C93 H93C 0.9800
C94 H94A 0.9800
C94 H94B 0.9800
C94 H94C 0.9800

loop_
_geom_torsion_atom_site_label_1
_geom_torsion_atom_site_label_2
_geom_torsion_atom_site_label_3
_geom_torsion_atom_site_label_4
_geom_torsion
C6 N1 C2 C3 -1.9(14)
Ir1 N1 C2 C3 173.8(8)
C6 N1 C2 C7 177.2(9)
Ir1 N1 C2 C7 -7.1(11)
N1 C2 C3 C4 1.6(17)
C7 C2 C3 C4 -177.4(11)
C2 C3 C4 C5 -0.1(19)
C3 C4 C5 C6 -1.0(19)
C2 N1 C6 C5 0.8(16)
Ir1 N1 C6 C5 -174.5(8)
C4 C5 C6 N1 0.7(18)
N1 C2 C7 C12 -173.3(10)
C3 C2 C7 C12 5.7(18)
N1 C2 C7 C8 5.8(13)
C3 C2 C7 C8 -175.2(10)
C12 C7 C8 C9 -0.3(15)
C2 C7 C8 C9 -179.4(9)
C12 C7 C8 Ir1 177.3(8)
C2 C7 C8 Ir1 -1.8(11)
C7 C8 C9 C10 0.8(16)
Ir1 C8 C9 C10 -176.3(9)
C8 C9 C10 C11 -1.2(19)
C9 C10 C11 C12 1(2)
C10 C11 C12 C7 0(2)
C8 C7 C12 C11 0.0(17)
C2 C7 C12 C11 179.1(11)
C18 N13 C14 C15 -4.1(19)
Ir1 N13 C14 C15 175.5(12)
C18 N13 C14 C19 175.5(11)
Ir1 N13 C14 C19 -5.0(12)
N13 C14 C15 C16 2(3)
C19 C14 C15 C16 -177.0(19)
C14 C15 C16 C17 2(4)
C15 C16 C17 C18 -5(4)
C14 N13 C18 C17 1(2)
Ir1 N13 C18 C17 -178.5(15)
C16 C17 C18 N13 4(3)
N13 C14 C19 C20 -0.3(14)
C15 C14 C19 C20 179.2(14)
N13 C14 C19 C24 -178.6(10)
C15 C14 C19 C24 1(2)
C24 C19 C20 C21 4.2(13)
C14 C19 C20 C21 -174.1(9)
C24 C19 C20 Ir1 -176.3(7)
C14 C19 C20 Ir1 5.4(11)
C19 C20 C21 C22 -0.2(14)
Ir1 C20 C21 C22 -179.6(7)
C20 C21 C22 C23 -3.0(15)
C21 C22 C23 C24 2.0(16)
C22 C23 C24 C19 2.1(16)
C20 C19 C24 C23 -5.3(15)
C14 C19 C24 C23 172.9(11)
C30 N25 C26 C27 1.2(14)
Ir1 N25 C26 C27 -177.5(7)
C30 N25 C26 C31 179.9(8)
Ir1 N25 C26 C31 1.3(10)
N25 C26 C27 C28 -3.1(15)
C31 C26 C27 C28 178.3(9)
C26 C27 C28 C29 2.5(15)
C26 C27 C28 C41 -176.8(9)
C27 C28 C29 C30 -0.1(16)
C41 C28 C29 C30 179.2(10)
C26 N25 C30 C29 1.2(15)
Ir1 N25 C30 C29 179.7(8)
C28 C29 C30 N25 -1.8(17)
C33 N32 C31 C36 0.0(13)
Ir1 N32 C31 C36 176.7(7)
C33 N32 C31 C26 -179.3(8)
Ir1 N32 C31 C26 -2.7(10)
N25 C26 C31 N32 0.9(12)
C27 C26 C31 N32 179.6(9)
N25 C26 C31 C36 -178.4(9)
C27 C26 C31 C36 0.2(15)
C31 N32 C33 C34 -0.8(15)
Ir1 N32 C33 C34 -177.1(8)
N32 C33 C34 C35 1.4(16)
C33 C34 C35 C36 -1.1(15)
C33 C34 C35 C37 -179.1(10)
C34 C35 C36 C31 0.4(15)
C37 C35 C36 C31 178.3(10)
N32 C31 C36 C35 0.1(15)
C26 C31 C36 C35 179.4(9)
C36 C35 C37 C38 41.0(17)
C34 C35 C37 C38 -141.2(13)
C36 C35 C37 C39 -77.1(17)
C34 C35 C37 C39 100.7(16)
C36 C35 C37 C40 159.6(12)
C34 C35 C37 C40 -22.6(17)
C27 C28 C41 C43 -6.0(15)
C29 C28 C41 C43 174.9(10)
C27 C28 C41 C44 115.6(12)
C29 C28 C41 C44 -63.6(14)
C27 C28 C41 C42 -125.2(11)
C29 C28 C41 C42 55.6(13)
C56 N51 C52 C53 1.0(17)
Ir51 N51 C52 C53 178.2(10)
C56 N51 C52 C57 -174.7(10)
Ir51 N51 C52 C57 2.5(12)
N51 C52 C53 C54 -1(2)
C57 C52 C53 C54 174.5(13)
C52 C53 C54 C55 0(2)
C53 C54 C55 C56 1(3)
C52 N51 C56 C55 0(2)
Ir51 N51 C56 C55 -176.9(11)
C54 C55 C56 N51 -1(2)
N51 C52 C57 C58 0.9(14)
C53 C52 C57 C58 -174.5(12)
N51 C52 C57 C62 -177.8(10)
C53 C52 C57 C62 6.7(18)
C62 C57 C58 C59 -4.4(15)
C52 C57 C58 C59 176.9(9)
C62 C57 C58 Ir51 174.9(8)
C52 C57 C58 Ir51 -3.9(12)
C57 C58 C59 C60 2.4(15)
Ir51 C58 C59 C60 -176.7(8)
C58 C59 C60 C61 -0.3(16)
C59 C60 C61 C62 0.2(17)
C60 C61 C62 C57 -2.2(17)
C58 C57 C62 C61 4.3(16)
C52 C57 C62 C61 -177.0(11)
C68 N63 C64 C65 -2.6(14)
Ir51 N63 C64 C65 175.2(7)
C68 N63 C64 C69 178.6(8)
Ir51 N63 C64 C69 -3.6(10)
N63 C64 C65 C66 0.8(15)
C69 C64 C65 C66 179.5(9)
C64 C65 C66 C67 1.2(16)
C65 C66 C67 C68 -1.4(16)
C64 N63 C68 C67 2.4(14)
Ir51 N63 C68 C67 -175.2(7)
C66 C67 C68 N63 -0.4(16)
N63 C64 C69 C74 -178.7(9)
C65 C64 C69 C74 2.5(15)
N63 C64 C69 C70 1.5(12)
C65 C64 C69 C70 -177.3(9)
C74 C69 C70 C71 -1.1(14)
C64 C69 C70 C71 178.7(8)
C74 C69 C70 Ir51 -178.4(7)
C64 C69 C70 Ir51 1.4(10)
C69 C70 C71 C72 2.8(14)
Ir51 C70 C71 C72 179.7(8)
C70 C71 C72 C73 -2.9(15)
C71 C72 C73 C74 1.1(15)
C72 C73 C74 C69 0.5(16)
C70 C69 C74 C73 -0.5(15)
C64 C69 C74 C73 179.7(9)
C80 N75 C76 C77 -4.6(15)
Ir51 N75 C76 C77 178.4(8)
C80 N75 C76 C81 177.5(9)
Ir51 N75 C76 C81 0.5(12)
N75 C76 C77 C78 5.3(16)
C81 C76 C77 C78 -176.8(9)
C76 C77 C78 C79 -3.0(14)
C76 C77 C78 C91 177.5(10)
C77 C78 C79 C80 0.3(15)
C91 C78 C79 C80 179.9(10)
C76 N75 C80 C79 1.7(15)
Ir51 N75 C80 C79 178.5(8)
C78 C79 C80 N75 0.4(16)
C83 N82 C81 C86 3.8(15)
Ir51 N82 C81 C86 -168.5(8)
C83 N82 C81 C76 -175.3(9)
Ir51 N82 C81 C76 12.4(11)
N75 C76 C81 N82 -8.5(13)
C77 C76 C81 N82 173.5(9)
N75 C76 C81 C86 172.4(10)
C77 C76 C81 C86 -5.5(16)
C81 N82 C83 C84 -3.1(16)
Ir51 N82 C83 C84 168.5(8)
N82 C83 C84 C85 -0.5(18)
C83 C84 C85 C86 3.2(17)
C83 C84 C85 C87 -178.4(11)
N82 C81 C86 C85 -1.0(16)
C76 C81 C86 C85 178.0(10)
C84 C85 C86 C81 -2.5(16)
C87 C85 C86 C81 179.1(11)
C84 C85 C87 C88 -111.0(13)
C86 C85 C87 C88 67.3(14)
C84 C85 C87 C90 10.6(17)
C86 C85 C87 C90 -171.2(11)
C84 C85 C87 C89 128.7(12)
C86 C85 C87 C89 -53.1(15)
C77 C78 C91 C93 -4.1(17)
C79 C78 C91 C93 176.4(13)
C77 C78 C91 C92 -124.4(14)
C79 C78 C91 C92 56.0(15)
C77 C78 C91 C94 117.3(13)
C79 C78 C91 C94 -62.2(15)
